data_4083870
loop_
_publ_author_name
'Sharma, Alpesh K.'
'Joshi, Hemant'
'Sharma, Kamal Nayan'
'Gupta, Pancham L.'
'Singh, Ajai K.'

_publ_section_title
;
 2-Propanol vs Glycerol as Hydrogen Source in Catalytic Activation of
 Transfer Hydrogenation with (\h6-Benzene)ruthenium(II) Complexes of
 Unsymmetrical Bidentate Chalcogen Ligands
;
_journal_name_full Organometallics
_journal_page_first 140702161836008
_journal_paper_doi 10.1021/om500579r
_journal_year 2014
_chemical_formula_moiety 'C27 H24 Cl N2 Ru Se2, F6 P'
_chemical_formula_sum 'C27 H24 Cl F6 N2 P Ru Se2'
_chemical_formula_weight 815.89
_chemical_name_systematic
; 
 ? 
;
_space_group_IT_number 14
_symmetry_cell_setting monoclinic
_symmetry_space_group_name_Hall '-P 2yn'
_symmetry_space_group_name_H-M 'P 1 21/n 1'
_atom_sites_solution_hydrogens geom
_atom_sites_solution_primary direct
_atom_sites_solution_secondary difmap
_audit_creation_method SHELXL-97
_cell_angle_alpha 90.00
_cell_angle_beta 98.063(4)
_cell_angle_gamma 90.00
_cell_formula_units_Z 4
_cell_length_a 7.4763(14)
_cell_length_b 20.236(4)
_cell_length_c 19.035(4)
_cell_measurement_reflns_used 3032
_cell_measurement_temperature 298(2)
_cell_measurement_theta_max 20.42
_cell_measurement_theta_min 2.28
_cell_volume 2851.3(10)
_computing_cell_refinement 'Bruker SMART'
_computing_data_collection 'Bruker SMART'
_computing_data_reduction 'Bruker SAINT'
_computing_molecular_graphics 'Bruker SHELXTL'
_computing_publication_material 'Bruker SHELXTL'
_computing_structure_refinement 'SHELXL-97 (Sheldrick, 1997)'
_computing_structure_solution 'SHELXS-97 (Sheldrick, 1990)'
_diffrn_ambient_temperature 298(2)
_diffrn_measured_fraction_theta_full 1.000
_diffrn_measured_fraction_theta_max 1.000
_diffrn_measurement_device_type 'CCD area detector'
_diffrn_measurement_method 'phi and omega scans'
_diffrn_radiation_monochromator graphite
_diffrn_radiation_source 'fine-focus sealed tube'
_diffrn_radiation_type MoK\a
_diffrn_radiation_wavelength 0.71073
_diffrn_reflns_av_R_equivalents 0.1651
_diffrn_reflns_av_sigmaI/netI 0.1199
_diffrn_reflns_limit_h_max 8
_diffrn_reflns_limit_h_min -8
_diffrn_reflns_limit_k_max 24
_diffrn_reflns_limit_k_min -24
_diffrn_reflns_limit_l_max 22
_diffrn_reflns_limit_l_min -22
_diffrn_reflns_number 20420
_diffrn_reflns_theta_full 25.00
_diffrn_reflns_theta_max 25.00
_diffrn_reflns_theta_min 1.48
_exptl_absorpt_coefficient_mu 3.314
_exptl_absorpt_correction_T_max 0.485
_exptl_absorpt_correction_T_min 0.339
_exptl_absorpt_correction_type multi-scan
_exptl_absorpt_process_details '(SADABS; Sheldrick, 1996)'
_exptl_crystal_colour red
_exptl_crystal_density_diffrn 1.901
_exptl_crystal_density_meas 1.901
_exptl_crystal_density_method 'not measured'
_exptl_crystal_description rod
_exptl_crystal_F_000 1592.0
_exptl_crystal_size_max 0.34
_exptl_crystal_size_mid 0.28
_exptl_crystal_size_min 0.22
_refine_diff_density_max 0.952
_refine_diff_density_min -0.640
_refine_diff_density_rms 0.140
_refine_ls_extinction_method none
_refine_ls_goodness_of_fit_ref 0.954
_refine_ls_hydrogen_treatment constr
_refine_ls_matrix_type full
_refine_ls_number_parameters 361
_refine_ls_number_reflns 5010
_refine_ls_number_restraints 0
_refine_ls_restrained_S_all 0.954
_refine_ls_R_factor_all 0.0951
_refine_ls_R_factor_gt 0.0592
_refine_ls_shift/su_max 0.001
_refine_ls_shift/su_mean 0.000
_refine_ls_structure_factor_coef Fsqd
_refine_ls_weighting_details 'calc w=1/[\s^2^(Fo^2^)+(0.0357P)^2^+0.0000P] where P=(Fo^2^+2Fc^2^)/3'
_refine_ls_weighting_scheme calc
_refine_ls_wR_factor_gt 0.1147
_refine_ls_wR_factor_ref 0.1264
_reflns_number_gt 3373
_reflns_number_total 5011
_reflns_threshold_expression >2sigma(I)
_cod_data_source_file om500579r_si_002.cif
_cod_data_source_block complex1m
_cod_depositor_comments
;
The following automatic conversions were performed:

'_symmetry_cell_setting' value 'Monoclinic' changed to 'monoclinic'
according to
/usr/data/users/saulius/crontab/automatic-downloads/rss-feeds/ACS/lib/dictionaries/cif_core.dic
dictionary named 'cif_core.dic' version 2.4.2 from 2011-04-26.

Automatic conversion script
Id: cif_fix_values 2281 2013-09-26 08:29:07Z andrius 
;
_cod_original_sg_symbol_H-M P2(1)/n
_cod_database_code 4083870

loop_
_symmetry_equiv_pos_as_xyz
'x, y, z'
'-x+1/2, y+1/2, -z+1/2'
'-x, -y, -z'
'x-1/2, -y-1/2, z-1/2'

loop_
_atom_site_label
_atom_site_type_symbol
_atom_site_fract_x
_atom_site_fract_y
_atom_site_fract_z
_atom_site_U_iso_or_equiv
_atom_site_adp_type
_atom_site_occupancy
_atom_site_symmetry_multiplicity
_atom_site_calc_flag
_atom_site_refinement_flags
C1 C 0.2163(12) 0.6774(5) 0.5926(6) 0.077(3) Uani 1 1 d .
H1 H 0.2394 0.6809 0.5460 0.092 Uiso 1 1 calc R
C2 C 0.0993(14) 0.7207(5) 0.6179(8) 0.097(4) Uani 1 1 d .
H2 H 0.0429 0.7536 0.5886 0.116 Uiso 1 1 calc R
C3 C 0.0659(13) 0.7149(5) 0.6873(9) 0.095(4) Uani 1 1 d .
H3 H -0.0108 0.7449 0.7050 0.114 Uiso 1 1 calc R
C4 C 0.1442(12) 0.6657(5) 0.7303(6) 0.073(3) Uani 1 1 d .
H4 H 0.1194 0.6614 0.7767 0.088 Uiso 1 1 calc R
C5 C 0.2634(10) 0.6215(4) 0.7031(5) 0.055(2) Uani 1 1 d .
H5 H 0.3175 0.5874 0.7310 0.066 Uiso 1 1 calc R
C6 C 0.2981(9) 0.6296(4) 0.6355(4) 0.0460(19) Uani 1 1 d .
C7 C 0.6916(10) 0.6293(4) 0.6503(3) 0.0443(19) Uani 1 1 d .
H7A H 0.8033 0.6066 0.6452 0.053 Uiso 1 1 calc R
H7B H 0.6961 0.6726 0.6288 0.053 Uiso 1 1 calc R
C8 C 0.6273(9) 0.6944(4) 0.7566(4) 0.0429(19) Uani 1 1 d .
C9 C 0.5808(11) 0.7572(4) 0.7317(5) 0.060(2) Uani 1 1 d .
H9 H 0.5808 0.7690 0.6845 0.072 Uiso 1 1 calc R
C10 C 0.5344(12) 0.8013(4) 0.7818(7) 0.076(3) Uani 1 1 d .
H10 H 0.5020 0.8441 0.7673 0.092 Uiso 1 1 calc R
C11 C 0.5337(13) 0.7849(6) 0.8526(6) 0.081(3) Uani 1 1 d .
H11 H 0.4994 0.8163 0.8837 0.097 Uiso 1 1 calc R
C12 C 0.5828(11) 0.7233(5) 0.8768(5) 0.063(2) Uani 1 1 d .
H12 H 0.5849 0.7119 0.9243 0.076 Uiso 1 1 calc R
C13 C 0.6293(10) 0.6782(4) 0.8275(4) 0.047(2) Uani 1 1 d .
C14 C 0.7066(9) 0.5883(4) 0.7717(4) 0.0393(18) Uani 1 1 d .
C15 C 0.6836(10) 0.5728(4) 0.9010(4) 0.050(2) Uani 1 1 d .
H15A H 0.6877 0.6029 0.9409 0.060 Uiso 1 1 calc R
H15B H 0.7925 0.5462 0.9080 0.060 Uiso 1 1 calc R
C16 C 0.5197(10) 0.5277(4) 0.8994(4) 0.0442(19) Uani 1 1 d .
C17 C 0.3517(11) 0.5534(4) 0.8862(4) 0.057(2) Uani 1 1 d .
H17 H 0.3358 0.5983 0.8771 0.069 Uiso 1 1 calc R
C18 C 0.2037(12) 0.5126(6) 0.8862(5) 0.072(3) Uani 1 1 d .
H18 H 0.0883 0.5303 0.8755 0.086 Uiso 1 1 calc R
C19 C 0.2225(18) 0.4480(6) 0.9014(5) 0.082(3) Uani 1 1 d .
H19 H 0.1218 0.4214 0.9031 0.099 Uiso 1 1 calc R
C20 C 0.3951(18) 0.4217(5) 0.9144(4) 0.075(3) Uani 1 1 d .
H20 H 0.4109 0.3767 0.9233 0.090 Uiso 1 1 calc R
C21 C 0.5408(13) 0.4614(4) 0.9141(4) 0.058(2) Uani 1 1 d .
H21 H 0.6563 0.4436 0.9239 0.069 Uiso 1 1 calc R
C22 C 0.3355(15) 0.4339(5) 0.7196(5) 0.068(3) Uani 1 1 d .
H22 H 0.3293 0.4578 0.7640 0.081 Uiso 1 1 calc R
C23 C 0.4667(14) 0.3856(5) 0.7183(5) 0.074(3) Uani 1 1 d .
H23 H 0.5503 0.3757 0.7614 0.089 Uiso 1 1 calc R
C24 C 0.4972(13) 0.3597(4) 0.6543(8) 0.079(3) Uani 1 1 d .
H24 H 0.6026 0.3315 0.6519 0.094 Uiso 1 1 calc R
C25 C 0.3993(17) 0.3830(6) 0.5935(5) 0.073(3) Uani 1 1 d .
H25 H 0.4379 0.3711 0.5480 0.088 Uiso 1 1 calc R
C26 C 0.2672(14) 0.4299(6) 0.5937(6) 0.075(3) Uani 1 1 d .
H26 H 0.2104 0.4505 0.5495 0.090 Uiso 1 1 calc R
C27 C 0.2391(11) 0.4554(5) 0.6605(7) 0.073(3) Uani 1 1 d .
H27 H 0.1637 0.4949 0.6623 0.088 Uiso 1 1 calc R
Cl1 Cl 0.7636(3) 0.46768(11) 0.57657(10) 0.0583(6) Uani 1 1 d .
F1 F 0.4093(10) 0.7980(4) 0.5194(5) 0.165(3) Uani 1 1 d .
F2 F 0.5516(12) 0.7893(4) 0.4226(3) 0.169(3) Uani 1 1 d .
F3 F 0.5700(9) 0.8776(3) 0.4889(4) 0.117(2) Uani 1 1 d .
F4 F 0.8034(8) 0.8148(4) 0.4882(3) 0.126(3) Uani 1 1 d .
F5 F 0.6733(10) 0.8165(3) 0.5828(3) 0.129(2) Uani 1 1 d .
F6 F 0.6430(13) 0.7291(3) 0.5186(4) 0.162(3) Uani 1 1 d .
N1 N 0.6800(7) 0.6372(3) 0.7240(3) 0.0403(15) Uani 1 1 d .
N2 N 0.6798(7) 0.6112(3) 0.8356(3) 0.0416(15) Uani 1 1 d .
P1 P 0.6082(3) 0.80260(12) 0.50093(13) 0.0628(7) Uani 1 1 d .
Ru1 Ru 0.52390(7) 0.46736(3) 0.65003(3) 0.03632(19) Uani 1 1 d .
Se1 Se 0.48572(10) 0.57887(4) 0.59857(4) 0.0433(2) Uani 1 1 d .
Se2 Se 0.76791(10) 0.50148(4) 0.75024(4) 0.0470(2) Uani 1 1 d .

loop_
_atom_site_aniso_label
_atom_site_aniso_U_11
_atom_site_aniso_U_22
_atom_site_aniso_U_33
_atom_site_aniso_U_23
_atom_site_aniso_U_13
_atom_site_aniso_U_12
C1 0.051(6) 0.062(6) 0.117(8) 0.041(6) 0.013(6) -0.011(5)
C2 0.055(7) 0.045(6) 0.190(14) 0.026(8) 0.013(8) 0.006(5)
C3 0.042(6) 0.043(6) 0.206(15) -0.013(8) 0.039(8) -0.001(5)
C4 0.047(6) 0.060(6) 0.115(8) -0.032(6) 0.021(5) -0.021(5)
C5 0.043(5) 0.040(5) 0.079(6) -0.009(5) 0.003(4) -0.002(4)
C6 0.035(5) 0.040(5) 0.062(5) 0.010(4) 0.006(4) -0.001(3)
C7 0.041(5) 0.059(5) 0.034(4) -0.001(4) 0.010(3) -0.020(4)
C8 0.033(4) 0.052(5) 0.046(5) -0.011(4) 0.013(3) -0.008(4)
C9 0.056(6) 0.059(6) 0.066(6) 0.002(5) 0.009(4) -0.009(5)
C10 0.058(6) 0.041(5) 0.132(10) -0.012(6) 0.017(6) 0.003(4)
C11 0.074(7) 0.085(8) 0.092(8) -0.036(7) 0.040(6) -0.008(6)
C12 0.057(6) 0.075(7) 0.062(6) -0.007(5) 0.021(5) -0.010(5)
C13 0.042(5) 0.049(5) 0.052(5) -0.014(4) 0.009(4) -0.013(4)
C14 0.031(4) 0.052(5) 0.033(4) -0.003(4) -0.004(3) -0.008(3)
C15 0.051(5) 0.066(6) 0.032(4) -0.003(4) 0.007(4) 0.001(4)
C16 0.045(5) 0.058(5) 0.032(4) -0.002(4) 0.015(3) 0.002(4)
C17 0.050(6) 0.059(5) 0.066(6) -0.002(4) 0.015(4) 0.006(5)
C18 0.051(6) 0.098(8) 0.071(6) -0.010(6) 0.026(5) -0.016(6)
C19 0.118(10) 0.085(8) 0.049(6) -0.012(5) 0.031(6) -0.063(8)
C20 0.125(10) 0.055(6) 0.049(6) 0.009(5) 0.023(6) -0.007(7)
C21 0.077(7) 0.052(6) 0.045(5) 0.002(4) 0.012(4) 0.009(5)
C22 0.092(8) 0.062(7) 0.054(6) -0.020(5) 0.026(6) -0.024(6)
C23 0.079(7) 0.069(7) 0.067(7) 0.034(6) -0.013(5) -0.027(6)
C24 0.059(7) 0.037(5) 0.148(11) -0.013(7) 0.041(7) -0.003(4)
C25 0.103(9) 0.073(7) 0.052(6) -0.026(6) 0.041(6) -0.048(7)
C26 0.066(7) 0.079(8) 0.071(7) 0.030(6) -0.023(6) -0.041(6)
C27 0.030(5) 0.052(6) 0.143(11) -0.001(7) 0.028(6) -0.009(4)
Cl1 0.0476(12) 0.0831(15) 0.0474(11) -0.0110(11) 0.0180(9) -0.0063(11)
F1 0.094(6) 0.186(8) 0.221(9) 0.062(7) 0.042(6) -0.035(5)
F2 0.242(9) 0.177(8) 0.070(5) -0.017(5) -0.045(5) -0.008(7)
F3 0.120(5) 0.076(4) 0.162(6) 0.039(4) 0.049(5) 0.023(4)
F4 0.079(4) 0.180(7) 0.127(5) 0.047(5) 0.044(4) 0.046(4)
F5 0.175(7) 0.139(6) 0.074(4) 0.001(4) 0.020(4) -0.020(5)
F6 0.296(11) 0.042(3) 0.135(6) 0.001(4) -0.015(6) 0.002(5)
N1 0.041(4) 0.041(4) 0.038(3) 0.001(3) 0.002(3) -0.007(3)
N2 0.042(4) 0.054(4) 0.028(3) -0.004(3) 0.004(3) -0.006(3)
P1 0.0681(18) 0.0548(15) 0.0658(17) 0.0159(12) 0.0100(13) -0.0020(12)
Ru1 0.0350(4) 0.0416(4) 0.0331(3) -0.0025(3) 0.0072(2) -0.0016(3)
Se1 0.0465(5) 0.0479(5) 0.0339(4) 0.0048(4) 0.0002(3) -0.0084(4)
Se2 0.0417(5) 0.0556(5) 0.0415(4) -0.0016(4) -0.0018(3) 0.0036(4)

loop_
_atom_type_symbol
_atom_type_description
_atom_type_scat_dispersion_real
_atom_type_scat_dispersion_imag
_atom_type_scat_source
C C 0.0033 0.0016 'International Tables Vol C Tables 4.2.6.8 and 6.1.1.4'
H H 0.0000 0.0000 'International Tables Vol C Tables 4.2.6.8 and 6.1.1.4'
N N 0.0061 0.0033 'International Tables Vol C Tables 4.2.6.8 and 6.1.1.4'
F F 0.0171 0.0103 'International Tables Vol C Tables 4.2.6.8 and 6.1.1.4'
P P 0.1023 0.0942 'International Tables Vol C Tables 4.2.6.8 and 6.1.1.4'
Cl Cl 0.1484 0.1585 'International Tables Vol C Tables 4.2.6.8 and 6.1.1.4'
Se Se -0.0929 2.2259 'International Tables Vol C Tables 4.2.6.8 and 6.1.1.4'
Ru Ru -1.2594 0.8363 'International Tables Vol C Tables 4.2.6.8 and 6.1.1.4'

loop_
_geom_angle_atom_site_label_1
_geom_angle_atom_site_label_2
_geom_angle_atom_site_label_3
_geom_angle
C6 C1 C2 120.0(10)
C1 C2 C3 119.4(10)
C4 C3 C2 120.9(10)
C3 C4 C5 118.7(10)
C6 C5 C4 119.2(9)
C1 C6 C5 121.8(8)
C1 C6 Se1 116.5(7)
C5 C6 Se1 121.5(6)
N1 C7 Se1 113.3(4)
C9 C8 C13 121.2(8)
C9 C8 N1 133.0(7)
C13 C8 N1 105.8(7)
C8 C9 C10 115.6(8)
C9 C10 C11 123.2(9)
C12 C11 C10 120.7(9)
C11 C12 C13 117.0(9)
C12 C13 C8 122.3(8)
C12 C13 N2 130.3(8)
C8 C13 N2 107.4(7)
N1 C14 N2 109.4(6)
N1 C14 Se2 124.2(5)
N2 C14 Se2 126.4(5)
N2 C15 C16 112.5(6)
C17 C16 C21 119.4(8)
C17 C16 C15 119.8(8)
C21 C16 C15 120.7(7)
C16 C17 C18 119.6(9)
C19 C18 C17 121.5(10)
C18 C19 C20 118.7(9)
C21 C20 C19 120.0(9)
C20 C21 C16 120.7(9)
C27 C22 C23 121.3(9)
C27 C22 Ru1 72.6(5)
C23 C22 Ru1 71.8(5)
C24 C23 C22 119.4(9)
C24 C23 Ru1 72.0(5)
C22 C23 Ru1 71.1(5)
C25 C24 C23 119.0(9)
C25 C24 Ru1 70.4(5)
C23 C24 Ru1 71.4(5)
C24 C25 C26 122.5(9)
C24 C25 Ru1 73.0(5)
C26 C25 Ru1 73.2(5)
C25 C26 C27 117.0(9)
C25 C26 Ru1 70.1(5)
C27 C26 Ru1 70.5(5)
C22 C27 C26 120.8(9)
C22 C27 Ru1 72.0(5)
C26 C27 Ru1 71.8(5)
C14 N1 C8 109.5(6)
C14 N1 C7 124.1(6)
C8 N1 C7 126.2(6)
C14 N2 C13 107.8(6)
C14 N2 C15 126.8(6)
C13 N2 C15 125.2(6)
F2 P1 F4 90.8(5)
F2 P1 F6 93.4(5)
F4 P1 F6 93.1(5)
F2 P1 F3 90.5(4)
F4 P1 F3 88.8(4)
F6 P1 F3 175.7(4)
F2 P1 F1 93.8(5)
F4 P1 F1 173.1(5)
F6 P1 F1 91.7(5)
F3 P1 F1 86.0(4)
F2 P1 F5 178.4(5)
F4 P1 F5 87.7(4)
F6 P1 F5 86.4(4)
F3 P1 F5 89.8(4)
F1 P1 F5 87.7(4)
C25 Ru1 C22 77.7(3)
C25 Ru1 C27 66.4(4)
C22 Ru1 C27 35.4(4)
C25 Ru1 C23 65.9(4)
C22 Ru1 C23 37.1(4)
C27 Ru1 C23 65.5(4)
C25 Ru1 C24 36.6(4)
C22 Ru1 C24 66.2(4)
C27 Ru1 C24 77.9(3)
C23 Ru1 C24 36.6(4)
C25 Ru1 C26 36.7(4)
C22 Ru1 C26 66.0(4)
C27 Ru1 C26 37.7(4)
C23 Ru1 C26 78.4(3)
C24 Ru1 C26 66.3(4)
C25 Ru1 Cl1 91.0(3)
C22 Ru1 Cl1 161.4(3)
C27 Ru1 Cl1 149.8(4)
C23 Ru1 Cl1 124.6(4)
C24 Ru1 Cl1 95.9(3)
C26 Ru1 Cl1 112.7(4)
C25 Ru1 Se1 120.6(4)
C22 Ru1 Se1 118.7(3)
C27 Ru1 Se1 94.5(3)
C23 Ru1 Se1 155.6(4)
C24 Ru1 Se1 157.1(4)
C26 Ru1 Se1 94.4(3)
Cl1 Ru1 Se1 79.73(6)
C25 Ru1 Se2 143.4(4)
C22 Ru1 Se2 94.9(3)
C27 Ru1 Se2 124.6(4)
C23 Ru1 Se2 86.5(2)
C24 Ru1 Se2 107.6(4)
C26 Ru1 Se2 160.9(3)
Cl1 Ru1 Se2 85.49(5)
Se1 Ru1 Se2 94.62(3)
C6 Se1 C7 95.6(3)
C6 Se1 Ru1 112.9(2)
C7 Se1 Ru1 103.6(2)
C14 Se2 Ru1 104.3(2)

loop_
_geom_bond_atom_site_label_1
_geom_bond_atom_site_label_2
_geom_bond_distance
C1 C6 1.355(11)
C1 C2 1.371(13)
C2 C3 1.384(15)
C3 C4 1.368(14)
C4 C5 1.411(11)
C5 C6 1.357(11)
C6 Se1 1.948(8)
C7 N1 1.426(8)
C7 Se1 1.989(7)
C8 C9 1.383(11)
C8 C13 1.387(10)
C8 N1 1.396(9)
C9 C10 1.386(12)
C10 C11 1.387(14)
C11 C12 1.363(13)
C12 C13 1.387(11)
C13 N2 1.410(9)
C14 N1 1.339(8)
C14 N2 1.342(8)
C14 Se2 1.876(7)
C15 N2 1.465(8)
C15 C16 1.525(10)
C16 C17 1.350(10)
C16 C21 1.376(10)
C17 C18 1.381(11)
C18 C19 1.341(14)
C19 C20 1.386(13)
C20 C21 1.354(12)
C22 C27 1.322(13)
C22 C23 1.387(13)
C22 Ru1 2.173(9)
C23 C24 1.374(13)
C23 Ru1 2.183(8)
C24 C25 1.365(14)
C24 Ru1 2.190(9)
C25 C26 1.370(14)
C25 Ru1 2.158(8)
C26 C27 1.415(14)
C26 Ru1 2.198(8)
C27 Ru1 2.180(8)
Cl1 Ru1 2.423(2)
F1 P1 1.578(7)
F2 P1 1.516(6)
F3 P1 1.556(6)
F4 P1 1.532(6)
F5 P1 1.590(7)
F6 P1 1.539(6)
Ru1 Se1 2.4606(11)
Ru1 Se2 2.5431(10)

loop_
_geom_torsion_atom_site_label_1
_geom_torsion_atom_site_label_2
_geom_torsion_atom_site_label_3
_geom_torsion_atom_site_label_4
_geom_torsion
C6 C1 C2 C3 -0.1(15)
C1 C2 C3 C4 -1.7(16)
C2 C3 C4 C5 1.4(14)
C3 C4 C5 C6 0.6(12)
C2 C1 C6 C5 2.2(13)
C2 C1 C6 Se1 -171.8(7)
C4 C5 C6 C1 -2.5(12)
C4 C5 C6 Se1 171.3(5)
C13 C8 C9 C10 -1.1(11)
N1 C8 C9 C10 179.6(8)
C8 C9 C10 C11 0.1(13)
C9 C10 C11 C12 1.1(15)
C10 C11 C12 C13 -1.2(14)
C11 C12 C13 C8 0.2(12)
C11 C12 C13 N2 -177.9(8)
C9 C8 C13 C12 1.0(12)
N1 C8 C13 C12 -179.6(7)
C9 C8 C13 N2 179.4(7)
N1 C8 C13 N2 -1.1(8)
N2 C15 C16 C17 -55.0(9)
N2 C15 C16 C21 127.5(7)
C21 C16 C17 C18 -1.2(11)
C15 C16 C17 C18 -178.8(7)
C16 C17 C18 C19 2.2(13)
C17 C18 C19 C20 -2.7(14)
C18 C19 C20 C21 2.3(14)
C19 C20 C21 C16 -1.4(13)
C17 C16 C21 C20 0.9(12)
C15 C16 C21 C20 178.4(7)
C27 C22 C23 C24 0.0(14)
Ru1 C22 C23 C24 -55.4(8)
C27 C22 C23 Ru1 55.4(8)
C22 C23 C24 C25 1.1(13)
Ru1 C23 C24 C25 -53.8(8)
C22 C23 C24 Ru1 54.9(8)
C23 C24 C25 C26 -2.2(14)
Ru1 C24 C25 C26 -56.4(8)
C23 C24 C25 Ru1 54.3(8)
C24 C25 C26 C27 2.0(13)
Ru1 C25 C26 C27 -54.3(7)
C24 C25 C26 Ru1 56.3(8)
C23 C22 C27 C26 -0.2(14)
Ru1 C22 C27 C26 54.8(8)
C23 C22 C27 Ru1 -55.0(8)
C25 C26 C27 C22 -0.8(13)
Ru1 C26 C27 C22 -55.0(8)
C25 C26 C27 Ru1 54.2(7)
N2 C14 N1 C8 -2.1(8)
Se2 C14 N1 C8 176.9(5)
N2 C14 N1 C7 -177.9(6)
Se2 C14 N1 C7 1.2(9)
C9 C8 N1 C14 -178.7(8)
C13 C8 N1 C14 2.0(8)
C9 C8 N1 C7 -3.0(13)
C13 C8 N1 C7 177.6(6)
Se1 C7 N1 C14 72.2(8)
Se1 C7 N1 C8 -102.9(7)
N1 C14 N2 C13 1.4(7)
Se2 C14 N2 C13 -177.6(5)
N1 C14 N2 C15 175.6(6)
Se2 C14 N2 C15 -3.4(10)
C12 C13 N2 C14 178.2(8)
C8 C13 N2 C14 -0.1(8)
C12 C13 N2 C15 3.8(12)
C8 C13 N2 C15 -174.5(6)
C16 C15 N2 C14 -71.8(9)
C16 C15 N2 C13 101.5(8)
C24 C25 Ru1 C22 -66.5(6)
C26 C25 Ru1 C22 66.3(6)
C24 C25 Ru1 C27 -101.9(6)
C26 C25 Ru1 C27 30.9(6)
C24 C25 Ru1 C23 -29.3(6)
C26 C25 Ru1 C23 103.5(6)
C26 C25 Ru1 C24 132.8(9)
C24 C25 Ru1 C26 -132.8(9)
C24 C25 Ru1 Cl1 98.7(6)
C26 C25 Ru1 Cl1 -128.6(6)
C24 C25 Ru1 Se1 177.3(5)
C26 C25 Ru1 Se1 -49.9(6)
C24 C25 Ru1 Se2 14.9(8)
C26 C25 Ru1 Se2 147.7(6)
C27 C22 Ru1 C25 -66.4(7)
C23 C22 Ru1 C25 66.1(6)
C23 C22 Ru1 C27 132.5(9)
C27 C22 Ru1 C23 -132.5(9)
C27 C22 Ru1 C24 -103.1(7)
C23 C22 Ru1 C24 29.4(6)
C27 C22 Ru1 C26 -29.7(6)
C23 C22 Ru1 C26 102.9(6)
C27 C22 Ru1 Cl1 -119.7(10)
C23 C22 Ru1 Cl1 12.8(13)
C27 C22 Ru1 Se1 51.9(6)
C23 C22 Ru1 Se1 -175.6(5)
C27 C22 Ru1 Se2 149.9(6)
C23 C22 Ru1 Se2 -77.6(6)
C22 C27 Ru1 C25 102.3(7)
C26 C27 Ru1 C25 -30.0(5)
C26 C27 Ru1 C22 -132.4(9)
C22 C27 Ru1 C23 29.3(6)
C26 C27 Ru1 C23 -103.1(6)
C22 C27 Ru1 C24 65.7(6)
C26 C27 Ru1 C24 -66.7(6)
C22 C27 Ru1 C26 132.4(9)
C22 C27 Ru1 Cl1 146.6(6)
C26 C27 Ru1 Cl1 14.3(9)
C22 C27 Ru1 Se1 -136.2(6)
C26 C27 Ru1 Se1 91.5(6)
C22 C27 Ru1 Se2 -37.4(7)
C26 C27 Ru1 Se2 -169.8(5)
C24 C23 Ru1 C25 29.3(6)
C22 C23 Ru1 C25 -101.8(7)
C24 C23 Ru1 C22 131.1(9)
C24 C23 Ru1 C27 103.1(7)
C22 C23 Ru1 C27 -28.0(5)
C22 C23 Ru1 C24 -131.1(9)
C24 C23 Ru1 C26 65.7(7)
C22 C23 Ru1 C26 -65.4(6)
C24 C23 Ru1 Cl1 -44.0(7)
C22 C23 Ru1 Cl1 -175.1(5)
C24 C23 Ru1 Se1 140.5(7)
C22 C23 Ru1 Se1 9.4(10)
C24 C23 Ru1 Se2 -126.1(6)
C22 C23 Ru1 Se2 102.9(6)
C23 C24 Ru1 C25 -131.5(9)
C25 C24 Ru1 C22 101.7(7)
C23 C24 Ru1 C22 -29.8(6)
C25 C24 Ru1 C27 66.4(6)
C23 C24 Ru1 C27 -65.0(6)
C25 C24 Ru1 C23 131.5(9)
C25 C24 Ru1 C26 28.6(6)
C23 C24 Ru1 C26 -102.9(7)
C25 C24 Ru1 Cl1 -83.6(6)
C23 C24 Ru1 Cl1 144.9(6)
C25 C24 Ru1 Se1 -6.0(11)
C23 C24 Ru1 Se1 -137.5(7)
C25 C24 Ru1 Se2 -170.7(6)
C23 C24 Ru1 Se2 57.8(6)
C27 C26 Ru1 C25 129.8(8)
C25 C26 Ru1 C22 -101.9(6)
C27 C26 Ru1 C22 27.9(6)
C25 C26 Ru1 C27 -129.8(8)
C25 C26 Ru1 C23 -65.0(6)
C27 C26 Ru1 C23 64.8(6)
C25 C26 Ru1 C24 -28.5(5)
C27 C26 Ru1 C24 101.2(6)
C25 C26 Ru1 Cl1 57.9(6)
C27 C26 Ru1 Cl1 -172.3(5)
C25 C26 Ru1 Se1 138.6(6)
C27 C26 Ru1 Se1 -91.6(6)
C25 C26 Ru1 Se2 -103.3(13)
C27 C26 Ru1 Se2 26.5(14)
C1 C6 Se1 C7 99.1(7)
C5 C6 Se1 C7 -74.9(7)
C1 C6 Se1 Ru1 -153.6(6)
C5 C6 Se1 Ru1 32.4(7)
N1 C7 Se1 C6 49.1(6)
N1 C7 Se1 Ru1 -66.1(6)
C25 Ru1 Se1 C6 98.5(4)
C22 Ru1 Se1 C6 6.2(4)
C27 Ru1 Se1 C6 33.3(4)
C23 Ru1 Se1 C6 -0.3(6)
C24 Ru1 Se1 C6 102.6(7)
C26 Ru1 Se1 C6 71.2(4)
Cl1 Ru1 Se1 C6 -176.6(2)
Se2 Ru1 Se1 C6 -92.0(2)
C25 Ru1 Se1 C7 -159.4(4)
C22 Ru1 Se1 C7 108.3(4)
C27 Ru1 Se1 C7 135.5(4)
C23 Ru1 Se1 C7 101.9(6)
C24 Ru1 Se1 C7 -155.2(7)
C26 Ru1 Se1 C7 173.3(4)
Cl1 Ru1 Se1 C7 -74.4(2)
Se2 Ru1 Se1 C7 10.2(2)
N1 C14 Se2 Ru1 -54.1(6)
N2 C14 Se2 Ru1 124.7(6)
C25 Ru1 Se2 C14 -162.2(5)
C22 Ru1 Se2 C14 -86.4(4)
C27 Ru1 Se2 C14 -65.7(4)
C23 Ru1 Se2 C14 -122.6(4)
C24 Ru1 Se2 C14 -153.0(4)
C26 Ru1 Se2 C14 -85.1(11)
Cl1 Ru1 Se2 C14 112.2(2)
Se1 Ru1 Se2 C14 32.9(2)
